data_4110937
loop_
_publ_author_name
'Osamu Kitagawa'
'Masatoshi Yoshikawa'
'Hajime Tanabe'
'Tomofumi Morita'
'Masashi Takahashi'
'Yasuo Dobashi'
'Takeo Taguchi'

_publ_contact_author_address
;
School of Pharmacy, Tokyo University of Pharmacy and Life Science,
Horinouchi Hachioji, Tokyo, 192-0392, Japan
;
_publ_contact_author_email '  kitagawa@ps.toyaku.ac.jp '
_publ_contact_author_name ' Osamu Kitagawa  '
_publ_section_title
;
 Highly Enantioselective Synthesis of Atropisomeric Anilide Derivatives
 through Catalytic Asymmetric N-Arylation: Conformational Analysis and
 Application to Asymmetric Enolate Chemistry
;
_journal_name_full 'Journal of the American Chemical Society'
_journal_page_first 12923
_journal_page_last 12931
_journal_paper_doi 10.1021/ja064026n
_journal_volume 128
_journal_year 2006
_chemical_absolute_configuration unk
_chemical_formula_moiety 'C19 H23 N O'
_chemical_formula_sum 'C19 H23 N O'
_chemical_formula_weight 281.38
_chemical_name_systematic
; 
 N-(2-tert-Butylphenyl)-N-phenylpropanamide 
;
_space_group_IT_number 4
_symmetry_cell_setting monoclinic
_symmetry_space_group_name_Hall 'P 2yb'
_symmetry_space_group_name_H-M 'P 1 21 1'
_atom_sites_solution_hydrogens geom
_atom_sites_solution_primary direct
_atom_sites_solution_secondary difmap
_audit_creation_date 2006-05-18
_audit_creation_method 'maXus and SHELXL97 '
_cell_angle_alpha 90.00
_cell_angle_beta 98.887(4)
_cell_angle_gamma 90.00
_cell_formula_units_Z 4
_cell_length_a 7.1490(3)
_cell_length_b 16.9310(12)
_cell_length_c 13.2000(9)
_cell_measurement_reflns_used 3390
_cell_measurement_temperature 100(2)
_cell_measurement_theta_max 27.06
_cell_measurement_theta_min 2.87
_cell_volume 1578.54(17)
_computing_cell_refinement
;        
DIP2000 software 'DENZO' (Otwinowski & Minor, 1996) 
;
_computing_data_collection
;
DIP2000 software Xpress (MAC Science, 1989)
;
_computing_data_reduction
;
DIP2000 software 'DENZO' (Otwinowski & Minor, 1996) 
;
_computing_molecular_graphics 'Platon     (A.L.Spek  2004)'
_computing_publication_material 'maXus (Mackay et al., 1999)'
_computing_structure_refinement 'SHELXL-97 (Sheldrick, 1997)'
_computing_structure_solution 'SIR97 (Altomare, et al, 1999)'
_diffrn_ambient_temperature 100(2)
_diffrn_measured_fraction_theta_full 0.946
_diffrn_measured_fraction_theta_max 0.946
_diffrn_measurement_device IP
_diffrn_measurement_method ' phi scans '
_diffrn_radiation_monochromator graphite
_diffrn_radiation_probe x-ray
_diffrn_radiation_source 'fine-focus rotating anode'
_diffrn_radiation_type MoK\a
_diffrn_radiation_wavelength 0.71073
_diffrn_reflns_av_R_equivalents 0.042
_diffrn_reflns_av_sigmaI/netI 0.0505
_diffrn_reflns_limit_h_max 8
_diffrn_reflns_limit_h_min 0
_diffrn_reflns_limit_k_max 21
_diffrn_reflns_limit_k_min 0
_diffrn_reflns_limit_l_max 16
_diffrn_reflns_limit_l_min -16
_diffrn_reflns_number 3390
_diffrn_reflns_theta_full 27.06
_diffrn_reflns_theta_max 27.06
_diffrn_reflns_theta_min 2.87
_exptl_absorpt_coefficient_mu 0.072
_exptl_absorpt_correction_T_max 0.9857
_exptl_absorpt_correction_T_min 0.9731
_exptl_absorpt_correction_type none
_exptl_crystal_colour colourless
_exptl_crystal_density_diffrn 1.184
_exptl_crystal_description prism
_exptl_crystal_F_000 608
_exptl_crystal_size_max 0.38
_exptl_crystal_size_mid 0.30
_exptl_crystal_size_min 0.20
_refine_diff_density_max 0.282
_refine_diff_density_min -0.229
_refine_diff_density_rms 0.055
_refine_ls_abs_structure_details 'Flack H D (1983), Acta Cryst. A39, 876-881'
_refine_ls_abs_structure_Flack -2.4(15)
_refine_ls_extinction_coef 0.042(3)
_refine_ls_extinction_expression Fc^*^=kFc[1+0.001xFc^2^\l^3^/sin(2\q)]^-1/4^
_refine_ls_extinction_method SHELXL
_refine_ls_goodness_of_fit_ref 0.949
_refine_ls_hydrogen_treatment constr
_refine_ls_matrix_type full
_refine_ls_number_parameters 385
_refine_ls_number_reflns 3390
_refine_ls_number_restraints 1
_refine_ls_restrained_S_all 0.949
_refine_ls_R_factor_all 0.0524
_refine_ls_R_factor_gt 0.0422
_refine_ls_shift/su_max 0.000
_refine_ls_shift/su_mean 0.000
_refine_ls_structure_factor_coef Fsqd
_refine_ls_weighting_details 'calc w=1/[\s^2^(Fo^2^)+(0.0652P)^2^+0.0000P] where P=(Fo^2^+2Fc^2^)/3'
_refine_ls_weighting_scheme calc
_refine_ls_wR_factor_gt 0.0983
_refine_ls_wR_factor_ref 0.1010
_reflns_number_gt 2649
_reflns_number_total 3390
_reflns_threshold_expression >2sigma(I)
_cod_data_source_file ja064026nsi20060608_033515.cif
_cod_data_source_block 6a
_cod_original_sg_symbol_H-M 'P 21 '
_cod_database_code 4110937

loop_
_symmetry_equiv_pos_as_xyz
'x, y, z'
'-x, y+1/2, -z'

loop_
_atom_site_label
_atom_site_type_symbol
_atom_site_fract_x
_atom_site_fract_y
_atom_site_fract_z
_atom_site_U_iso_or_equiv
_atom_site_adp_type
_atom_site_occupancy
_atom_site_symmetry_multiplicity
_atom_site_calc_flag
_atom_site_refinement_flags
C1 C 0.3629(3) 0.64576(16) 0.57569(19) 0.0213(5) Uani 1 1 d .
C2 C 0.2151(3) 0.69427(17) 0.6178(2) 0.0248(6) Uani 1 1 d .
H2A H 0.0969 0.6945 0.5676 0.030 Uiso 1 1 calc R
H2B H 0.2600 0.7495 0.6273 0.030 Uiso 1 1 calc R
C3 C 0.1734(4) 0.6624(2) 0.7193(2) 0.0376(7) Uani 1 1 d .
H3A H 0.2896 0.6628 0.7696 0.056 Uiso 1 1 calc R
H3B H 0.1259 0.6082 0.7099 0.056 Uiso 1 1 calc R
H3C H 0.0776 0.6956 0.7441 0.056 Uiso 1 1 calc R
C4 C 0.6058(3) 0.64238(15) 0.4629(2) 0.0218(5) Uani 1 1 d .
C5 C 0.7385(3) 0.59478(16) 0.5236(2) 0.0254(6) Uani 1 1 d .
H5 H 0.7320 0.5880 0.5944 0.030 Uiso 1 1 calc R
C6 C 0.8801(4) 0.55729(17) 0.4798(2) 0.0318(7) Uani 1 1 d .
H6 H 0.9684 0.5240 0.5207 0.038 Uiso 1 1 calc R
C7 C 0.8932(4) 0.56814(18) 0.3775(2) 0.0338(7) Uani 1 1 d .
H7 H 0.9903 0.5426 0.3481 0.041 Uiso 1 1 calc R
C8 C 0.7639(4) 0.61654(18) 0.3181(2) 0.0321(7) Uani 1 1 d .
H8 H 0.7729 0.6245 0.2478 0.038 Uiso 1 1 calc R
C9 C 0.6214(4) 0.65335(17) 0.3607(2) 0.0282(6) Uani 1 1 d .
H9 H 0.5334 0.6865 0.3192 0.034 Uiso 1 1 calc R
C10 C 0.3908(3) 0.75593(15) 0.45931(19) 0.0199(5) Uani 1 1 d .
C11 C 0.2285(3) 0.74904(16) 0.3866(2) 0.0222(5) Uani 1 1 d .
H11 H 0.1719 0.6986 0.3729 0.027 Uiso 1 1 calc R
C12 C 0.1478(3) 0.81435(16) 0.3336(2) 0.0241(6) Uani 1 1 d .
H12 H 0.0370 0.8093 0.2841 0.029 Uiso 1 1 calc R
C13 C 0.2327(3) 0.88695(17) 0.3549(2) 0.0255(6) Uani 1 1 d .
H13 H 0.1796 0.9326 0.3196 0.031 Uiso 1 1 calc R
C14 C 0.3937(3) 0.89406(16) 0.4267(2) 0.0243(6) Uani 1 1 d .
H14 H 0.4494 0.9448 0.4387 0.029 Uiso 1 1 calc R
C15 C 0.4790(3) 0.82971(15) 0.48261(18) 0.0201(5) Uani 1 1 d .
C16 C 0.6609(3) 0.84503(16) 0.5593(2) 0.0228(6) Uani 1 1 d .
C17 C 0.8310(3) 0.83471(19) 0.5024(2) 0.0302(6) Uani 1 1 d .
H17A H 0.8328 0.7806 0.4763 0.045 Uiso 1 1 calc R
H17B H 0.9482 0.8450 0.5497 0.045 Uiso 1 1 calc R
H17C H 0.8205 0.8720 0.4450 0.045 Uiso 1 1 calc R
C18 C 0.6854(4) 0.79083(16) 0.6534(2) 0.0271(6) Uani 1 1 d .
H18A H 0.7945 0.8085 0.7025 0.041 Uiso 1 1 calc R
H18B H 0.7066 0.7365 0.6321 0.041 Uiso 1 1 calc R
H18C H 0.5710 0.7929 0.6857 0.041 Uiso 1 1 calc R
C19 C 0.6642(4) 0.92969(17) 0.6004(2) 0.0297(6) Uani 1 1 d .
H19A H 0.7725 0.9362 0.6551 0.045 Uiso 1 1 calc R
H19B H 0.5467 0.9402 0.6277 0.045 Uiso 1 1 calc R
H19C H 0.6754 0.9668 0.5447 0.045 Uiso 1 1 calc R
C22 C 1.0785(4) 0.89322(17) -0.0657(2) 0.0270(6) Uani 1 1 d .
C23 C 1.2418(4) 0.93317(18) -0.1055(2) 0.0319(7) Uani 1 1 d .
H23A H 1.3529 0.9346 -0.0505 0.038 Uiso 1 1 calc R
H23B H 1.2065 0.9883 -0.1246 0.038 Uiso 1 1 calc R
C24 C 1.2945(5) 0.8902(2) -0.1982(3) 0.0434(8) Uani 1 1 d .
H24A H 1.1867 0.8910 -0.2539 0.065 Uiso 1 1 calc R
H24B H 1.3279 0.8354 -0.1796 0.065 Uiso 1 1 calc R
H24C H 1.4030 0.9165 -0.2208 0.065 Uiso 1 1 calc R
C25 C 0.8484(3) 0.90070(16) 0.0569(2) 0.0255(6) Uani 1 1 d .
C26 C 0.7302(4) 0.84060(17) 0.0148(3) 0.0401(8) Uani 1 1 d .
H26 H 0.7420 0.8202 -0.0510 0.048 Uiso 1 1 calc R
C27 C 0.5946(4) 0.8100(2) 0.0685(3) 0.0538(10) Uani 1 1 d .
H27 H 0.5152 0.7682 0.0395 0.065 Uiso 1 1 calc R
C28 C 0.5735(4) 0.83963(19) 0.1636(3) 0.0468(9) Uani 1 1 d .
H28 H 0.4824 0.8174 0.2006 0.056 Uiso 1 1 calc R
C29 C 0.6857(4) 0.9017(2) 0.2044(2) 0.0382(8) Uani 1 1 d .
H29 H 0.6692 0.9235 0.2687 0.046 Uiso 1 1 calc R
C30 C 0.8229(4) 0.93219(19) 0.1513(2) 0.0309(6) Uani 1 1 d .
H30 H 0.8999 0.9749 0.1796 0.037 Uiso 1 1 calc R
C31 C 1.0768(3) 1.00812(14) 0.04457(19) 0.0196(5) Uani 1 1 d .
C32 C 1.2352(3) 1.00127(16) 0.1188(2) 0.0252(6) Uani 1 1 d .
H32 H 1.2835 0.9502 0.1379 0.030 Uiso 1 1 calc R
C33 C 1.3247(3) 1.06700(17) 0.1657(2) 0.0275(6) Uani 1 1 d .
H33 H 1.4339 1.0620 0.2164 0.033 Uiso 1 1 calc R
C34 C 1.2505(4) 1.13992(17) 0.1367(2) 0.0279(6) Uani 1 1 d .
H34 H 1.3083 1.1861 0.1683 0.033 Uiso 1 1 calc R
C35 C 1.0935(3) 1.14703(16) 0.0623(2) 0.0249(6) Uani 1 1 d .
H35 H 1.0468 1.1984 0.0438 0.030 Uiso 1 1 calc R
C36 C 0.9997(3) 1.08175(15) 0.01267(19) 0.0215(5) Uani 1 1 d .
C37 C 0.8201(3) 1.09670(16) -0.0658(2) 0.0236(6) Uani 1 1 d .
C38 C 0.6494(4) 1.1004(2) -0.0085(2) 0.0346(7) Uani 1 1 d .
H38A H 0.5342 1.1101 -0.0576 0.052 Uiso 1 1 calc R
H38B H 0.6675 1.1433 0.0419 0.052 Uiso 1 1 calc R
H38C H 0.6374 1.0501 0.0267 0.052 Uiso 1 1 calc R
C39 C 0.7802(5) 1.0344(2) -0.1503(2) 0.0415(8) Uani 1 1 d .
H39A H 0.8882 1.0311 -0.1877 0.062 Uiso 1 1 calc R
H39B H 0.6663 1.0492 -0.1978 0.062 Uiso 1 1 calc R
H39C H 0.7604 0.9830 -0.1196 0.062 Uiso 1 1 calc R
C40 C 0.8350(4) 1.17605(18) -0.1201(2) 0.0356(7) Uani 1 1 d .
H40A H 0.9432 1.1748 -0.1575 0.053 Uiso 1 1 calc R
H40B H 0.8525 1.2186 -0.0692 0.053 Uiso 1 1 calc R
H40C H 0.7186 1.1854 -0.1684 0.053 Uiso 1 1 calc R
N20 N 0.4615(3) 0.68295(12) 0.50695(16) 0.0204(5) Uani 1 1 d .
N41 N 0.9939(3) 0.93377(13) 0.00510(17) 0.0223(5) Uani 1 1 d .
O21 O 0.3957(2) 0.57715(11) 0.60267(14) 0.0272(4) Uani 1 1 d .
O42 O 1.0264(3) 0.82749(12) -0.09647(17) 0.0411(5) Uani 1 1 d .

loop_
_atom_site_aniso_label
_atom_site_aniso_U_11
_atom_site_aniso_U_22
_atom_site_aniso_U_33
_atom_site_aniso_U_23
_atom_site_aniso_U_13
_atom_site_aniso_U_12
C1 0.0233(12) 0.0193(14) 0.0204(13) -0.0012(11) 0.0008(10) 0.0004(10)
C2 0.0228(12) 0.0268(15) 0.0255(14) 0.0029(12) 0.0057(11) 0.0027(11)
C3 0.0370(15) 0.044(2) 0.0341(17) 0.0082(14) 0.0141(13) 0.0098(13)
C4 0.0213(11) 0.0197(14) 0.0245(14) -0.0033(11) 0.0043(10) 0.0015(10)
C5 0.0243(12) 0.0205(14) 0.0312(15) 0.0009(11) 0.0039(11) 0.0015(10)
C6 0.0241(13) 0.0265(16) 0.0450(18) 0.0017(13) 0.0061(12) 0.0051(11)
C7 0.0298(14) 0.0311(17) 0.0423(18) -0.0048(14) 0.0115(12) 0.0041(12)
C8 0.0283(13) 0.0368(18) 0.0329(16) -0.0063(13) 0.0106(12) 0.0014(12)
C9 0.0247(12) 0.0322(17) 0.0279(15) -0.0030(13) 0.0043(11) 0.0016(11)
C10 0.0208(11) 0.0205(14) 0.0185(13) 0.0008(10) 0.0038(10) 0.0024(10)
C11 0.0215(11) 0.0217(14) 0.0236(14) -0.0018(11) 0.0043(10) -0.0001(10)
C12 0.0211(12) 0.0289(16) 0.0228(14) 0.0011(11) 0.0046(10) 0.0041(10)
C13 0.0260(12) 0.0263(15) 0.0248(15) 0.0049(12) 0.0057(11) 0.0058(11)
C14 0.0265(12) 0.0194(14) 0.0280(15) -0.0001(11) 0.0073(11) 0.0007(10)
C15 0.0206(11) 0.0206(14) 0.0201(13) -0.0005(11) 0.0068(10) 0.0005(10)
C16 0.0222(11) 0.0231(15) 0.0228(14) -0.0011(11) 0.0027(10) -0.0002(10)
C17 0.0206(12) 0.0403(18) 0.0299(15) -0.0006(14) 0.0044(10) 0.0004(11)
C18 0.0303(13) 0.0250(15) 0.0245(15) 0.0017(12) -0.0005(11) -0.0019(10)
C19 0.0365(15) 0.0242(16) 0.0276(15) -0.0026(13) 0.0025(12) -0.0042(12)
C22 0.0327(13) 0.0200(14) 0.0294(15) 0.0018(12) 0.0081(12) 0.0015(11)
C23 0.0332(14) 0.0288(17) 0.0363(17) -0.0042(14) 0.0134(12) -0.0024(12)
C24 0.0476(18) 0.0390(19) 0.049(2) -0.0119(16) 0.0244(15) -0.0055(14)
C25 0.0220(12) 0.0190(14) 0.0360(16) 0.0072(12) 0.0060(11) 0.0011(10)
C26 0.0307(14) 0.0220(16) 0.071(2) -0.0083(16) 0.0185(15) -0.0057(11)
C27 0.0380(18) 0.0266(18) 0.104(3) -0.0047(19) 0.0328(19) -0.0077(13)
C28 0.0290(14) 0.0350(19) 0.083(3) 0.0237(19) 0.0286(16) 0.0077(13)
C29 0.0242(14) 0.051(2) 0.0413(19) 0.0222(16) 0.0117(13) 0.0075(13)
C30 0.0246(13) 0.0391(18) 0.0288(15) 0.0109(14) 0.0037(11) 0.0000(12)
C31 0.0225(11) 0.0163(13) 0.0209(13) -0.0006(10) 0.0059(10) -0.0028(9)
C32 0.0244(12) 0.0253(15) 0.0264(14) 0.0057(12) 0.0058(11) 0.0019(10)
C33 0.0229(12) 0.0337(17) 0.0253(14) -0.0016(13) 0.0017(11) -0.0017(11)
C34 0.0302(13) 0.0263(16) 0.0267(15) -0.0090(12) 0.0032(11) -0.0061(11)
C35 0.0271(12) 0.0202(14) 0.0283(15) -0.0021(12) 0.0076(11) 0.0003(10)
C36 0.0231(11) 0.0209(14) 0.0215(13) -0.0002(11) 0.0063(10) -0.0002(9)
C37 0.0245(12) 0.0238(15) 0.0226(14) -0.0003(11) 0.0038(10) 0.0021(10)
C38 0.0228(13) 0.048(2) 0.0336(16) 0.0088(15) 0.0047(12) 0.0065(12)
C39 0.0448(17) 0.0389(19) 0.0354(18) -0.0085(15) -0.0106(14) 0.0123(14)
C40 0.0393(16) 0.0322(18) 0.0343(17) 0.0098(14) 0.0019(13) 0.0004(12)
N20 0.0201(10) 0.0180(12) 0.0237(11) 0.0014(9) 0.0050(8) 0.0031(8)
N41 0.0215(10) 0.0181(12) 0.0282(12) -0.0004(9) 0.0070(9) -0.0027(8)
O21 0.0295(9) 0.0225(11) 0.0299(10) 0.0022(8) 0.0052(8) 0.0006(8)
O42 0.0561(12) 0.0229(12) 0.0498(14) -0.0092(10) 0.0257(10) -0.0100(10)

loop_
_atom_type_symbol
_atom_type_description
_atom_type_scat_dispersion_real
_atom_type_scat_dispersion_imag
_atom_type_scat_source
C C 0.0033 0.0016 'International Tables Vol C Tables 4.2.6.8 and 6.1.1.4'
H H 0.0000 0.0000 'International Tables Vol C Tables 4.2.6.8 and 6.1.1.4'
N N 0.0061 0.0033 'International Tables Vol C Tables 4.2.6.8 and 6.1.1.4'
O O 0.0106 0.0060 'International Tables Vol C Tables 4.2.6.8 and 6.1.1.4'

loop_
_geom_angle_atom_site_label_1
_geom_angle_atom_site_label_2
_geom_angle_atom_site_label_3
_geom_angle
O21 C1 N20 121.8(2)
O21 C1 C2 121.4(2)
N20 C1 C2 116.8(2)
C1 C2 C3 112.1(2)
C1 C2 H2A 109.2
C3 C2 H2A 109.2
C1 C2 H2B 109.2
C3 C2 H2B 109.2
H2A C2 H2B 107.9
C2 C3 H3A 109.5
C2 C3 H3B 109.5
H3A C3 H3B 109.5
C2 C3 H3C 109.5
H3A C3 H3C 109.5
H3B C3 H3C 109.5
C9 C4 C5 119.1(2)
C9 C4 N20 120.1(2)
C5 C4 N20 120.7(2)
C6 C5 C4 119.8(3)
C6 C5 H5 120.1
C4 C5 H5 120.1
C7 C6 C5 120.6(3)
C7 C6 H6 119.7
C5 C6 H6 119.7
C6 C7 C8 119.5(3)
C6 C7 H7 120.2
C8 C7 H7 120.2
C7 C8 C9 120.3(3)
C7 C8 H8 119.8
C9 C8 H8 119.8
C4 C9 C8 120.7(3)
C4 C9 H9 119.7
C8 C9 H9 119.7
C11 C10 C15 121.4(2)
C11 C10 N20 115.3(2)
C15 C10 N20 123.3(2)
C12 C11 C10 121.2(2)
C12 C11 H11 119.4
C10 C11 H11 119.4
C13 C12 C11 118.2(2)
C13 C12 H12 120.9
C11 C12 H12 120.9
C14 C13 C12 120.8(3)
C14 C13 H13 119.6
C12 C13 H13 119.6
C13 C14 C15 122.9(3)
C13 C14 H14 118.5
C15 C14 H14 118.5
C14 C15 C10 115.5(2)
C14 C15 C16 118.0(2)
C10 C15 C16 126.5(2)
C19 C16 C18 106.2(2)
C19 C16 C17 108.1(2)
C18 C16 C17 109.1(2)
C19 C16 C15 110.8(2)
C18 C16 C15 114.3(2)
C17 C16 C15 108.2(2)
C16 C17 H17A 109.5
C16 C17 H17B 109.5
H17A C17 H17B 109.5
C16 C17 H17C 109.5
H17A C17 H17C 109.5
H17B C17 H17C 109.5
C16 C18 H18A 109.5
C16 C18 H18B 109.5
H18A C18 H18B 109.5
C16 C18 H18C 109.5
H18A C18 H18C 109.5
H18B C18 H18C 109.5
C16 C19 H19A 109.5
C16 C19 H19B 109.5
H19A C19 H19B 109.5
C16 C19 H19C 109.5
H19A C19 H19C 109.5
H19B C19 H19C 109.5
O42 C22 N41 122.5(2)
O42 C22 C23 120.3(2)
N41 C22 C23 117.2(2)
C22 C23 C24 111.5(2)
C22 C23 H23A 109.3
C24 C23 H23A 109.3
C22 C23 H23B 109.3
C24 C23 H23B 109.3
H23A C23 H23B 108.0
C23 C24 H24A 109.5
C23 C24 H24B 109.5
H24A C24 H24B 109.5
C23 C24 H24C 109.5
H24A C24 H24C 109.5
H24B C24 H24C 109.5
C26 C25 C30 119.0(2)
C26 C25 N41 122.4(3)
C30 C25 N41 118.6(2)
C25 C26 C27 120.1(3)
C25 C26 H26 120.0
C27 C26 H26 120.0
C28 C27 C26 120.8(3)
C28 C27 H27 119.6
C26 C27 H27 119.6
C29 C28 C27 119.5(3)
C29 C28 H28 120.3
C27 C28 H28 120.3
C28 C29 C30 119.9(3)
C28 C29 H29 120.0
C30 C29 H29 120.0
C29 C30 C25 120.6(3)
C29 C30 H30 119.7
C25 C30 H30 119.7
C32 C31 C36 121.9(2)
C32 C31 N41 115.2(2)
C36 C31 N41 122.9(2)
C33 C32 C31 121.5(2)
C33 C32 H32 119.3
C31 C32 H32 119.3
C34 C33 C32 117.8(2)
C34 C33 H33 121.1
C32 C33 H33 121.1
C33 C34 C35 120.9(3)
C33 C34 H34 119.5
C35 C34 H34 119.5
C34 C35 C36 122.9(3)
C34 C35 H35 118.6
C36 C35 H35 118.6
C31 C36 C35 115.1(2)
C31 C36 C37 126.6(2)
C35 C36 C37 118.3(2)
C39 C37 C38 108.3(2)
C39 C37 C40 106.3(2)
C38 C37 C40 108.2(2)
C39 C37 C36 114.8(2)
C38 C37 C36 108.6(2)
C40 C37 C36 110.3(2)
C37 C38 H38A 109.5
C37 C38 H38B 109.5
H38A C38 H38B 109.5
C37 C38 H38C 109.5
H38A C38 H38C 109.5
H38B C38 H38C 109.5
C37 C39 H39A 109.5
C37 C39 H39B 109.5
H39A C39 H39B 109.5
C37 C39 H39C 109.5
H39A C39 H39C 109.5
H39B C39 H39C 109.5
C37 C40 H40A 109.5
C37 C40 H40B 109.5
H40A C40 H40B 109.5
C37 C40 H40C 109.5
H40A C40 H40C 109.5
H40B C40 H40C 109.5
C1 N20 C4 121.3(2)
C1 N20 C10 119.72(18)
C4 N20 C10 117.3(2)
C22 N41 C25 123.6(2)
C22 N41 C31 118.61(19)
C25 N41 C31 116.75(19)

loop_
_geom_bond_atom_site_label_1
_geom_bond_atom_site_label_2
_geom_bond_distance
C1 O21 1.227(3)
C1 N20 1.384(3)
C1 C2 1.510(3)
C2 C3 1.517(4)
C2 H2A 0.9900
C2 H2B 0.9900
C3 H3A 0.9800
C3 H3B 0.9800
C3 H3C 0.9800
C4 C9 1.384(4)
C4 C5 1.398(4)
C4 N20 1.435(3)
C5 C6 1.394(4)
C5 H5 0.9500
C6 C7 1.380(4)
C6 H6 0.9500
C7 C8 1.385(4)
C7 H7 0.9500
C8 C9 1.386(3)
C8 H8 0.9500
C9 H9 0.9500
C10 C11 1.392(3)
C10 C15 1.412(3)
C10 N20 1.442(3)
C11 C12 1.385(4)
C11 H11 0.9500
C12 C13 1.380(4)
C12 H12 0.9500
C13 C14 1.378(4)
C13 H13 0.9500
C14 C15 1.402(4)
C14 H14 0.9500
C15 C16 1.541(3)
C16 C19 1.532(4)
C16 C18 1.532(4)
C16 C17 1.534(3)
C17 H17A 0.9800
C17 H17B 0.9800
C17 H17C 0.9800
C18 H18A 0.9800
C18 H18B 0.9800
C18 H18C 0.9800
C19 H19A 0.9800
C19 H19B 0.9800
C19 H19C 0.9800
C22 O42 1.223(3)
C22 N41 1.373(3)
C22 C23 1.511(4)
C23 C24 1.521(4)
C23 H23A 0.9900
C23 H23B 0.9900
C24 H24A 0.9800
C24 H24B 0.9800
C24 H24C 0.9800
C25 C26 1.383(4)
C25 C30 1.392(4)
C25 N41 1.443(3)
C26 C27 1.387(4)
C26 H26 0.9500
C27 C28 1.381(5)
C27 H27 0.9500
C28 C29 1.380(5)
C28 H28 0.9500
C29 C30 1.390(4)
C29 H29 0.9500
C30 H30 0.9500
C31 C32 1.383(4)
C31 C36 1.401(4)
C31 N41 1.453(3)
C32 C33 1.382(4)
C32 H32 0.9500
C33 C34 1.375(4)
C33 H33 0.9500
C34 C35 1.378(4)
C34 H34 0.9500
C35 C36 1.402(4)
C35 H35 0.9500
C36 C37 1.541(4)
C37 C39 1.530(4)
C37 C38 1.532(3)
C37 C40 1.534(4)
C38 H38A 0.9800
C38 H38B 0.9800
C38 H38C 0.9800
C39 H39A 0.9800
C39 H39B 0.9800
C39 H39C 0.9800
C40 H40A 0.9800
C40 H40B 0.9800
C40 H40C 0.9800
